data_7232360
loop_
_publ_author_name
'Henkelis, Susan Elizabeth'
'Vornholt, Simon Maximilian'
'Cordes, David Bradford'
'Slawin, Alexandra'
'Wheatley, Paul Stewart S.'
'Morris, Russell'

_publ_section_title
;
 A single crystal study of CPO-27 and UTSA-74 for nitric oxide storage and
 release
;
_journal_name_full CrystEngComm
_journal_paper_doi 10.1039/C9CE00098D
_journal_year 2019
_chemical_formula_moiety 'C14 H16 N2 O8 Zn2'
_chemical_formula_sum 'C14 H16 N2 O8 Zn2'
_chemical_formula_weight 471.03
_space_group_crystal_system trigonal
_space_group_IT_number 148
_space_group_name_Hall '-R 3'
_space_group_name_H-M_alt 'R -3'
_symmetry_space_group_name_Hall '-R 3'
_symmetry_space_group_name_H-M 'R -3 :H'
_atom_sites_solution_hydrogens geom
_audit_creation_method SHELXL-2018/3
_audit_update_record
;
2018-08-23 deposited with the CCDC.
2019-02-11 downloaded from the CCDC.
;
_cell_angle_alpha 90
_cell_angle_beta 90
_cell_angle_gamma 120
_cell_formula_units_Z 9
_cell_length_a 26.001(3)
_cell_length_b 26.001(3)
_cell_length_c 6.8271(9)
_cell_measurement_reflns_used 863
_cell_measurement_temperature 173(2)
_cell_measurement_theta_max 67.9
_cell_measurement_theta_min 40.2
_cell_volume 3997.1(8)
_computing_cell_refinement
; 
CrystalClear-SM Expert 2.1 b42 (Rigaku, 2015) 
;
_computing_data_collection
; 
CrystalClear-SM Expert 2.1 b42 (Rigaku, 2015) 
;
_computing_data_reduction
; 
CrystalClear-SM Expert 2.1 b42 (Rigaku, 2015) 
;
_computing_molecular_graphics 'Olex2 (Dolomanov et al., 2009)'
_computing_publication_material 'Olex2 (Dolomanov et al., 2009)'
_computing_structure_refinement 'SHELXL-2018/3 (Sheldrick, 2018)'
_computing_structure_solution 'SHELXT 2014/5 (Sheldrick, 2014)'
_diffrn_ambient_temperature 173(2)
_diffrn_detector_area_resol_mean 5.8140
_diffrn_measured_fraction_theta_full 0.995
_diffrn_measured_fraction_theta_max 0.991
_diffrn_measurement_device_type 'Rigaku XtaLAB P100'
_diffrn_measurement_method 'profile data from \w and \f-scans'
_diffrn_radiation_type CuK\a
_diffrn_radiation_wavelength 1.54187
_diffrn_reflns_av_R_equivalents 0.0502
_diffrn_reflns_av_unetI/netI 0.0240
_diffrn_reflns_Laue_measured_fraction_full 0.995
_diffrn_reflns_Laue_measured_fraction_max 0.991
_diffrn_reflns_limit_h_max 30
_diffrn_reflns_limit_h_min -30
_diffrn_reflns_limit_k_max 30
_diffrn_reflns_limit_k_min -28
_diffrn_reflns_limit_l_max 8
_diffrn_reflns_limit_l_min -8
_diffrn_reflns_number 14156
_diffrn_reflns_point_group_measured_fraction_full 0.995
_diffrn_reflns_point_group_measured_fraction_max 0.991
_diffrn_reflns_theta_full 67.687
_diffrn_reflns_theta_max 68.109
_diffrn_reflns_theta_min 3.400
_diffrn_source 'Rotating Anode'
_exptl_absorpt_coefficient_mu 3.744
_exptl_absorpt_correction_T_max 1.000
_exptl_absorpt_correction_T_min 0.879
_exptl_absorpt_correction_type multi-scan
_exptl_absorpt_process_details 'REQAB (Rigaku, 1998)'
_exptl_crystal_colour Yellow
_exptl_crystal_density_diffrn 1.761
_exptl_crystal_description Needle
_exptl_crystal_F_000 2142
_exptl_crystal_size_max 0.080
_exptl_crystal_size_mid 0.010
_exptl_crystal_size_min 0.010
_refine_diff_density_max 1.966
_refine_diff_density_min -0.904
_refine_diff_density_rms 0.169
_refine_ls_extinction_method none
_refine_ls_goodness_of_fit_ref 1.071
_refine_ls_hydrogen_treatment constr
_refine_ls_matrix_type full
_refine_ls_number_parameters 120
_refine_ls_number_reflns 1615
_refine_ls_number_restraints 0
_refine_ls_restrained_S_all 1.071
_refine_ls_R_factor_all 0.0567
_refine_ls_R_factor_gt 0.0477
_refine_ls_shift/su_max 0.000
_refine_ls_shift/su_mean 0.000
_refine_ls_structure_factor_coef Fsqd
_refine_ls_weighting_details 'w=1/[\s^2^(Fo^2^)+(0.1053P)^2^+38.0433P] where P=(Fo^2^+2Fc^2^)/3'
_refine_ls_weighting_scheme calc
_refine_ls_wR_factor_gt 0.1496
_refine_ls_wR_factor_ref 0.1578
_reflns_Friedel_coverage 0.000
_reflns_number_gt 1370
_reflns_number_total 1615
_reflns_threshold_expression 'I > 2\s(I)'
_cod_data_source_file c9ce00098d2.cif
_cod_data_source_block '_CPO-27-Zn'
_cod_depositor_comments
;
The following automatic conversions were performed:

'_exptl_absorpt_correction_type' value 'Multi-scan' changed to
'multi-scan' according to
/home/data/users/saulius/crontab/automatic-downloads/rss-feeds/RSC/lib/dictionaries/cif_core.dic
dictionary named 'cif_core.dic' version 2.4.2 from 2011-04-26.

Automatic conversion script
Id: cif_fix_values 4973 2017-02-22 13:04:09Z antanas 
;
_cod_original_cell_volume 3997.1(11)
_cod_database_code 7232360
_shelx_shelxl_version_number 2018/3
_shelx_space_group_comment
; 
The symmetry employed for this shelxl refinement is uniquely defined 
by the following loop, which should always be used as a source of 
symmetry information in preference to the above space-group names. 
They are only intended as comments. 
;
_shelx_estimated_absorpt_t_min 0.754
_shelx_estimated_absorpt_t_max 0.964

loop_
_space_group_symop_operation_xyz
'x, y, z'
'-y, x-y, z'
'-x+y, -x, z'
'x+2/3, y+1/3, z+1/3'
'-y+2/3, x-y+1/3, z+1/3'
'-x+y+2/3, -x+1/3, z+1/3'
'x+1/3, y+2/3, z+2/3'
'-y+1/3, x-y+2/3, z+2/3'
'-x+y+1/3, -x+2/3, z+2/3'
'-x, -y, -z'
'y, -x+y, -z'
'x-y, x, -z'
'-x+2/3, -y+1/3, -z+1/3'
'y+2/3, -x+y+1/3, -z+1/3'
'x-y+2/3, x+1/3, -z+1/3'
'-x+1/3, -y+2/3, -z+2/3'
'y+1/3, -x+y+2/3, -z+2/3'
'x-y+1/3, x+2/3, -z+2/3'

loop_
_atom_site_label
_atom_site_type_symbol
_atom_site_fract_x
_atom_site_fract_y
_atom_site_fract_z
_atom_site_U_iso_or_equiv
_atom_site_adp_type
_atom_site_occupancy
_atom_site_site_symmetry_order
_atom_site_calc_flag
_atom_site_refinement_flags_posn
_atom_site_refinement_flags_adp
Zn1 Zn 0.36899(3) 0.05306(2) 0.02071(8) 0.0117(3) Uani 1 1 d . .
O1 O 0.36078(14) -0.01171(14) -0.1909(5) 0.0134(7) Uani 1 1 d . .
O2 O 0.31161(14) 0.05996(13) -0.1665(4) 0.0135(7) Uani 1 1 d . .
O4 O 0.36613(15) 0.10491(14) 0.2376(4) 0.0168(7) Uani 1 1 d . .
O6 O 0.44562(17) 0.12444(17) -0.1110(6) 0.0292(9) Uani 1 1 d . .
C1 C 0.35041(19) 0.08707(19) 0.4117(6) 0.0116(9) Uani 1 1 d . .
C2 C 0.3400(2) 0.1260(2) 0.5482(7) 0.0131(9) Uani 1 1 d . .
C3 C 0.32299(19) 0.11126(19) -0.2522(6) 0.0125(9) Uani 1 1 d . .
C4 C 0.3175(2) 0.1531(2) -0.1407(6) 0.0140(9) Uani 1 1 d . .
H4 H 0.306890 0.144399 -0.006618 0.017 Uiso 1 1 calc R U
N1 N 0.4877(3) 0.1765(3) -0.3879(10) 0.0555(17) Uani 1 1 d . .
C2AA C 0.5025(5) 0.1755(7) -0.5901(16) 0.101(4) Uani 1 1 d . .
H2AA H 0.545730 0.197233 -0.605589 0.151 Uiso 1 1 calc R U
H2AB H 0.485155 0.194318 -0.670115 0.151 Uiso 1 1 calc R U
H2AC H 0.486574 0.134286 -0.632563 0.151 Uiso 1 1 calc R U
C1AA C 0.4938(6) 0.2329(5) -0.296(2) 0.100(4) Uani 1 1 d . .
H1AA H 0.461874 0.239256 -0.344710 0.151 Uiso 1 1 calc R U
H1AB H 0.532314 0.266983 -0.332177 0.151 Uiso 1 1 calc R U
H1AC H 0.491042 0.228759 -0.153484 0.151 Uiso 1 1 calc R U
C0AA C 0.4613(3) 0.1281(4) -0.2792(13) 0.056(2) Uani 1 1 d . .
H0AA H 0.453730 0.092182 -0.340215 0.067 Uiso 1 1 calc R U

loop_
_atom_site_aniso_label
_atom_site_aniso_U_11
_atom_site_aniso_U_22
_atom_site_aniso_U_33
_atom_site_aniso_U_23
_atom_site_aniso_U_13
_atom_site_aniso_U_12
Zn1 0.0138(4) 0.0123(4) 0.0108(4) -0.0006(2) -0.0003(2) 0.0079(3)
O1 0.0122(15) 0.0181(16) 0.0128(15) -0.0008(13) -0.0009(12) 0.0097(13)
O2 0.0189(16) 0.0099(15) 0.0134(15) 0.0006(12) -0.0005(13) 0.0084(13)
O4 0.0270(18) 0.0140(16) 0.0118(15) 0.0016(12) 0.0040(13) 0.0121(14)
O6 0.0238(19) 0.028(2) 0.025(2) 0.0082(16) 0.0055(16) 0.0047(16)
C1 0.011(2) 0.011(2) 0.013(2) -0.0028(16) -0.0034(16) 0.0059(17)
C2 0.015(2) 0.013(2) 0.013(2) -0.0037(17) -0.0024(17) 0.0084(18)
C3 0.012(2) 0.011(2) 0.014(2) 0.0009(17) -0.0002(17) 0.0055(18)
C4 0.018(2) 0.015(2) 0.011(2) 0.0004(17) 0.0007(17) 0.0087(19)
N1 0.047(4) 0.052(4) 0.054(4) 0.019(3) 0.009(3) 0.015(3)
C2AA 0.067(7) 0.134(11) 0.064(6) 0.008(7) 0.013(5) 0.023(7)
C1AA 0.097(9) 0.049(6) 0.144(12) 0.011(6) 0.009(8) 0.029(6)
C0AA 0.044(4) 0.048(4) 0.070(6) 0.008(4) 0.002(4) 0.018(4)

loop_
_atom_type_symbol
_atom_type_description
_atom_type_scat_dispersion_real
_atom_type_scat_dispersion_imag
_atom_type_scat_source
C C 0.0181 0.0091 'International Tables Vol C Tables 4.2.6.8 and 6.1.1.4'
H H 0.0000 0.0000 'International Tables Vol C Tables 4.2.6.8 and 6.1.1.4'
N N 0.0311 0.0180 'International Tables Vol C Tables 4.2.6.8 and 6.1.1.4'
O O 0.0492 0.0322 'International Tables Vol C Tables 4.2.6.8 and 6.1.1.4'
Zn Zn -1.5491 0.6778 'International Tables Vol C Tables 4.2.6.8 and 6.1.1.4'

loop_
_geom_angle_atom_site_label_1
_geom_angle_atom_site_label_2
_geom_angle_atom_site_label_3
_geom_angle
_geom_angle_site_symmetry_1
_geom_angle_site_symmetry_3
O2 Zn1 O4 97.69(13) 6 .
O2 Zn1 O2 162.49(13) 6 .
O4 Zn1 O2 97.32(13) . .
O2 Zn1 O6 94.32(14) 6 .
O4 Zn1 O6 93.34(14) . .
O2 Zn1 O6 93.76(14) . .
O2 Zn1 O1 82.09(12) 6 .
O4 Zn1 O1 171.93(13) . .
O2 Zn1 O1 81.78(12) . .
O6 Zn1 O1 94.71(14) . .
O2 Zn1 O1 81.31(13) 6 6
O4 Zn1 O1 92.76(12) . 6
O2 Zn1 O1 89.01(12) . 6
O6 Zn1 O1 172.93(14) . 6
O1 Zn1 O1 79.22(3) . 6
O2 Zn1 Zn1 40.36(9) 6 6
O4 Zn1 Zn1 85.18(9) . 6
O2 Zn1 Zn1 132.71(9) . 6
O6 Zn1 Zn1 133.39(11) . 6
O1 Zn1 Zn1 89.56(9) . 6
O1 Zn1 Zn1 43.76(8) 6 6
O2 Zn1 Zn1 122.71(9) 6 8_544
O4 Zn1 Zn1 131.62(10) . 8_544
O2 Zn1 Zn1 39.81(9) . 8_544
O6 Zn1 Zn1 107.49(11) . 8_544
O1 Zn1 Zn1 44.80(8) . 8_544
O1 Zn1 Zn1 70.78(8) 6 8_544
Zn1 Zn1 Zn1 107.86(2) 6 8_544
C1 O1 Zn1 124.9(3) 6_554 .
C1 O1 Zn1 136.4(3) 6_554 8_544
Zn1 O1 Zn1 91.44(12) . 8_544
C3 O2 Zn1 123.5(3) . 8_544
C3 O2 Zn1 123.4(3) . .
Zn1 O2 Zn1 99.83(13) 8_544 .
C1 O4 Zn1 123.6(3) . .
C0AA O6 Zn1 127.1(5) . .
O1 C1 O4 122.9(4) 8_545 .
O1 C1 C2 119.0(4) 8_545 .
O4 C1 C2 118.1(4) . .
C4 C2 C3 119.4(4) 13 1_556
C4 C2 C1 117.3(4) 13 .
C3 C2 C1 123.3(4) 1_556 .
O2 C3 C4 118.6(4) . .
O2 C3 C2 124.6(4) . 1_554
C4 C3 C2 116.8(4) . 1_554
C3 C4 C2 123.8(4) . 13
C0AA N1 C2AA 122.7(9) . .
C0AA N1 C1AA 116.1(8) . .
C2AA N1 C1AA 120.6(9) . .
O6 C0AA N1 127.3(8) . .

loop_
_geom_bond_atom_site_label_1
_geom_bond_atom_site_label_2
_geom_bond_distance
_geom_bond_site_symmetry_2
Zn1 O2 2.016(3) 6
Zn1 O4 2.029(3) .
Zn1 O2 2.039(3) .
Zn1 O6 2.127(4) .
Zn1 O1 2.147(3) .
Zn1 O1 2.187(3) 6
Zn1 Zn1 3.1031(7) 6
Zn1 Zn1 3.1031(7) 8_544
O1 C1 1.260(6) 6_554
O2 C3 1.347(5) .
O4 C1 1.267(5) .
O6 C0AA 1.206(10) .
C1 C2 1.497(6) .
C2 C4 1.401(7) 13
C2 C3 1.426(6) 1_556
C3 C4 1.393(6) .
N1 C0AA 1.319(10) .
N1 C2AA 1.437(12) .
N1 C1AA 1.529(13) .
